data_7034515
loop_
_publ_author_name
'Kosaka, Wataru'
'Itoh, Masahisa'
'Miyasaka, Hitoshi'

_publ_section_title
;
 The effect of chlorine and fluorine substitutions on tuning the
 ionization potential of benzoate-bridged paddlewheel diruthenium(ii, ii)
 complexes.
;
_journal_issue 17
_journal_name_full 'Dalton transactions (Cambridge, England : 2003)'
_journal_page_first 8156
_journal_page_last 8168
_journal_paper_doi 10.1039/c5dt00505a
_journal_volume 44
_journal_year 2015
_chemical_formula_moiety 'C36 H28 Cl8 O10 Ru2'
_chemical_formula_sum 'C36 H28 Cl8 O10 Ru2'
_chemical_formula_weight 1106.38
_space_group_IT_number 2
_symmetry_cell_setting triclinic
_symmetry_Int_Tables_number 2
_symmetry_space_group_name_Hall '-P 1'
_symmetry_space_group_name_H-M 'P -1'
_atom_sites_solution_hydrogens geom
_atom_sites_solution_primary direct
_atom_sites_solution_secondary difmap
_audit_update_record
;
2014-12-24 deposited with the CCDC.
2015-03-12 downloaded from the CCDC.
;
_cell_angle_alpha 90.0602(7)
_cell_angle_beta 97.1420(10)
_cell_angle_gamma 100.4293(9)
_cell_formula_units_Z 4
_cell_length_a 9.3505(5)
_cell_length_b 19.7565(11)
_cell_length_c 22.4500(13)
_cell_measurement_reflns_used 12054
_cell_measurement_temperature 93
_cell_measurement_theta_max 27.49
_cell_measurement_theta_min 3.19
_cell_volume 4045.9(4)
_computing_cell_refinement CrystalClear
_computing_data_collection 'CrystalClear (Rigaku/MSC Inc., 2006)'
_computing_data_reduction CrystalClear
_computing_molecular_graphics 'CrystalStructure 4.0'
_computing_publication_material 'CrystalStructure 4.0 (Rigaku, 2010)'
_computing_structure_refinement 'SHELXL97 (Sheldrick, 2008)'
_computing_structure_solution 'SIR92 (Altomare, et al., 1994)'
_diffrn_ambient_temperature 93
_diffrn_detector_area_resol_mean 7.314
_diffrn_measured_fraction_theta_full 0.976
_diffrn_measured_fraction_theta_max 0.976
_diffrn_measurement_device_type 'Rigaku Saturn70'
_diffrn_measurement_method \w
_diffrn_radiation_type 'Mo K\a'
_diffrn_radiation_wavelength 0.71070
_diffrn_reflns_av_R_equivalents 0.0128
_diffrn_reflns_limit_h_max 11
_diffrn_reflns_limit_h_min -11
_diffrn_reflns_limit_k_max 23
_diffrn_reflns_limit_k_min -22
_diffrn_reflns_limit_l_max 26
_diffrn_reflns_limit_l_min -26
_diffrn_reflns_number 27499
_diffrn_reflns_theta_full 25.00
_diffrn_reflns_theta_max 25.00
_diffrn_standards_number 0
_exptl_absorpt_coefficient_mu 1.330
_exptl_absorpt_correction_T_max 0.766
_exptl_absorpt_correction_T_min 0.627
_exptl_absorpt_correction_type multi-scan
_exptl_absorpt_process_details 'REQAB (Rigaku, 1998)'
_exptl_crystal_colour brown
_exptl_crystal_density_diffrn 1.816
_exptl_crystal_density_method 'not measured'
_exptl_crystal_description block
_exptl_crystal_F_000 2192.00
_exptl_crystal_size_max 0.444
_exptl_crystal_size_mid 0.212
_exptl_crystal_size_min 0.200
_refine_diff_density_max 0.870
_refine_diff_density_min -0.710
_refine_ls_extinction_method none
_refine_ls_goodness_of_fit_ref 1.075
_refine_ls_hydrogen_treatment constr
_refine_ls_number_parameters 1018
_refine_ls_number_reflns 13891
_refine_ls_number_restraints 0
_refine_ls_R_factor_gt 0.0253
_refine_ls_shift/su_max 0.006
_refine_ls_structure_factor_coef Fsqd
_refine_ls_weighting_details 'w = 1/[\s^2^(Fo^2^)+(0.0345P)^2^+2.6069P] where P=(Fo^2^+2Fc^2^)/3'
_refine_ls_weighting_scheme calc
_refine_ls_wR_factor_ref 0.0632
_reflns_number_gt 12579
_reflns_number_total 13920
_reflns_threshold_expression F^2^>2.0\s(F^2^)
_cod_data_source_file c5dt00505a2.cif
_cod_data_source_block '_110111_suzuki'
_cod_depositor_comments 'Adding full bibliography for 7034506--7034522.cif.'
_cod_database_code 7034515

loop_
_symmetry_equiv_pos_site_id
_symmetry_equiv_pos_as_xyz
1 +X,+Y,+Z
2 -X,-Y,-Z

loop_
_atom_site_label
_atom_site_type_symbol
_atom_site_fract_x
_atom_site_fract_y
_atom_site_fract_z
_atom_site_U_iso_or_equiv
_atom_site_adp_type
_atom_site_occupancy
_atom_site_symmetry_multiplicity
_atom_site_calc_flag
_atom_site_refinement_flags
Ru1 Ru -0.08023(2) 0.765814(9) 0.766545(8) 0.01228(5) Uani 1.0 2 d .
Ru2 Ru 0.09447(2) 0.735665(9) 0.715767(8) 0.01294(5) Uani 1.0 2 d .
Ru3 Ru 0.52179(2) 1.208656(9) 0.730654(8) 0.01298(5) Uani 1.0 2 d .
Ru4 Ru 0.39844(2) 1.280136(9) 0.774525(8) 0.01344(5) Uani 1.0 2 d .
Cl1 Cl -0.10252(7) 0.63323(4) 0.94039(3) 0.02875(15) Uani 1.0 2 d .
Cl2 Cl 0.53111(7) 0.57767(4) 0.93522(3) 0.03381(16) Uani 1.0 2 d .
Cl3 Cl -0.43160(8) 0.56298(4) 0.77303(3) 0.03061(15) Uani 1.0 2 d .
Cl4 Cl -0.33079(9) 0.46740(4) 0.51935(4) 0.0444(2) Uani 1.0 2 d .
Cl5 Cl 0.12292(7) 0.87364(4) 0.54393(3) 0.02845(15) Uani 1.0 2 d .
Cl6 Cl -0.51815(7) 0.92012(4) 0.54585(3) 0.03281(16) Uani 1.0 2 d .
Cl7 Cl 0.45752(7) 0.93931(3) 0.71757(3) 0.02838(15) Uani 1.0 2 d .
Cl8 Cl 0.32213(9) 1.03075(4) 0.96761(3) 0.04122(19) Uani 1.0 2 d .
Cl9 Cl 0.46984(7) 1.24046(4) 0.97925(3) 0.02888(15) Uani 1.0 2 d .
Cl10 Cl 1.09988(7) 1.18302(4) 0.96819(3) 0.03236(16) Uani 1.0 2 d .
Cl11 Cl 0.14147(7) 1.02557(3) 0.66097(3) 0.02737(15) Uani 1.0 2 d .
Cl12 Cl -0.12948(8) 1.02413(4) 0.90117(3) 0.03196(16) Uani 1.0 2 d .
Cl13 Cl 0.47458(7) 1.27068(4) 0.53011(3) 0.03135(16) Uani 1.0 2 d .
Cl14 Cl -0.16950(8) 1.30954(4) 0.53503(3) 0.03702(18) Uani 1.0 2 d .
Cl15 Cl 0.77877(8) 1.44793(4) 0.85523(3) 0.03079(15) Uani 1.0 2 d .
Cl16 Cl 1.08854(8) 1.46549(4) 0.62371(3) 0.03560(17) Uani 1.0 2 d .
O1 O -0.00705(17) 0.71278(8) 0.83976(7) 0.0169(4) Uani 1.0 2 d .
O2 O 0.15984(17) 0.67902(8) 0.78832(7) 0.0167(4) Uani 1.0 2 d .
O3 O -0.22264(17) 0.67789(8) 0.73366(7) 0.0151(4) Uani 1.0 2 d .
O4 O -0.05196(17) 0.64897(8) 0.68146(7) 0.0166(4) Uani 1.0 2 d .
O5 O -0.14988(17) 0.81932(8) 0.69246(7) 0.0155(4) Uani 1.0 2 d .
O6 O 0.02754(18) 0.79176(8) 0.64361(7) 0.0168(4) Uani 1.0 2 d .
O7 O 0.06467(17) 0.85234(8) 0.80044(7) 0.0176(4) Uani 1.0 2 d .
O8 O 0.23859(17) 0.82277(8) 0.75053(7) 0.0167(4) Uani 1.0 2 d .
O9 O -0.25784(18) 0.80126(9) 0.81438(7) 0.0200(4) Uani 1.0 2 d .
O10 O 0.2660(2) 0.70877(9) 0.66107(10) 0.0348(5) Uani 1.0 2 d .
O11 O 0.63405(18) 1.19393(8) 0.81350(7) 0.0172(4) Uani 1.0 2 d .
O12 O 0.51242(18) 1.26547(8) 0.85624(7) 0.0178(4) Uani 1.0 2 d .
O13 O 0.35694(17) 1.12661(8) 0.74136(7) 0.0162(4) Uani 1.0 2 d .
O14 O 0.23623(17) 1.19694(8) 0.78600(7) 0.0171(4) Uani 1.0 2 d .
O15 O 0.40933(17) 1.22484(8) 0.64852(7) 0.0167(4) Uani 1.0 2 d .
O16 O 0.28812(18) 1.29608(8) 0.69210(7) 0.0177(4) Uani 1.0 2 d .
O17 O 0.68576(17) 1.29134(8) 0.72061(7) 0.0173(4) Uani 1.0 2 d .
O18 O 0.56316(18) 1.36188(8) 0.76387(7) 0.0175(4) Uani 1.0 2 d .
O19 O 0.65395(18) 1.13711(9) 0.68954(8) 0.0208(4) Uani 1.0 2 d .
O20 O 0.27269(19) 1.35372(9) 0.81754(8) 0.0244(4) Uani 1.0 2 d .
C1 C 0.0957(3) 0.68044(12) 0.83482(11) 0.0163(5) Uani 1.0 2 d .
C2 C 0.1512(3) 0.64151(12) 0.88789(11) 0.0170(5) Uani 1.0 2 d .
C3 C 0.0760(3) 0.62165(13) 0.93679(11) 0.0211(6) Uani 1.0 2 d .
C4 C 0.1412(3) 0.58941(14) 0.98513(12) 0.0275(6) Uani 1.0 2 d .
C5 C 0.2820(3) 0.57649(15) 0.98559(12) 0.0290(7) Uani 1.0 2 d .
C6 C 0.3549(3) 0.59438(13) 0.93668(12) 0.0235(6) Uani 1.0 2 d .
C7 C 0.2916(3) 0.62605(12) 0.88801(11) 0.0200(6) Uani 1.0 2 d .
C8 C -0.1781(3) 0.63773(12) 0.69920(10) 0.0157(5) Uani 1.0 2 d .
C9 C -0.2810(3) 0.57451(12) 0.67418(11) 0.0181(5) Uani 1.0 2 d .
C10 C -0.3994(3) 0.53972(13) 0.70192(12) 0.0231(6) Uani 1.0 2 d .
C11 C -0.4941(3) 0.48294(14) 0.67396(14) 0.0296(7) Uani 1.0 2 d .
C12 C -0.4745(4) 0.46092(14) 0.61776(14) 0.0342(8) Uani 1.0 2 d .
C13 C -0.3581(4) 0.49445(14) 0.59034(13) 0.0298(7) Uani 1.0 2 d .
C14 C -0.2619(3) 0.55007(13) 0.61802(12) 0.0230(6) Uani 1.0 2 d .
C15 C -0.0798(3) 0.82145(12) 0.64733(10) 0.0153(5) Uani 1.0 2 d .
C16 C -0.1339(3) 0.86094(12) 0.59472(11) 0.0155(5) Uani 1.0 2 d .
C17 C -0.0574(3) 0.88284(13) 0.54655(11) 0.0203(6) Uani 1.0 2 d .
C18 C -0.1224(3) 0.91509(14) 0.49812(12) 0.0267(6) Uani 1.0 2 d .
C19 C -0.2647(3) 0.92660(14) 0.49696(12) 0.0273(6) Uani 1.0 2 d .
C20 C -0.3392(3) 0.90654(13) 0.54538(12) 0.0229(6) Uani 1.0 2 d .
C21 C -0.2760(3) 0.87493(12) 0.59375(11) 0.0189(6) Uani 1.0 2 d .
C22 C 0.1931(3) 0.86264(12) 0.78518(11) 0.0170(5) Uani 1.0 2 d .
C23 C 0.2956(3) 0.92496(12) 0.81275(11) 0.0177(5) Uani 1.0 2 d .
C24 C 0.4158(3) 0.96128(13) 0.78773(12) 0.0218(6) Uani 1.0 2 d .
C25 C 0.5041(3) 1.01854(13) 0.81724(13) 0.0262(6) Uani 1.0 2 d .
C26 C 0.4779(3) 1.03950(13) 0.87297(13) 0.0286(7) Uani 1.0 2 d .
C27 C 0.3591(3) 1.00388(14) 0.89813(12) 0.0262(6) Uani 1.0 2 d .
C28 C 0.2683(3) 0.94799(13) 0.86851(12) 0.0221(6) Uani 1.0 2 d .
C29 C -0.2292(3) 0.82708(13) 0.87578(11) 0.0196(6) Uani 1.0 2 d .
C30 C -0.3720(3) 0.84734(13) 0.88712(11) 0.0206(6) Uani 1.0 2 d .
C31 C -0.4821(3) 0.78739(13) 0.85568(11) 0.0203(6) Uani 1.0 2 d .
C32 C -0.4137(3) 0.77391(14) 0.79987(12) 0.0231(6) Uani 1.0 2 d .
C33 C 0.3717(3) 0.75927(13) 0.63596(12) 0.0223(6) Uani 1.0 2 d .
C34 C 0.4930(3) 0.72108(14) 0.62664(12) 0.0245(6) Uani 1.0 2 d .
C35 C 0.4073(3) 0.64973(13) 0.60778(11) 0.0213(6) Uani 1.0 2 d .
C36 C 0.2916(4) 0.64047(13) 0.64994(14) 0.0301(7) Uani 1.0 2 d .
C37 C 0.6064(3) 1.22630(12) 0.85836(11) 0.0158(5) Uani 1.0 2 d .
C38 C 0.6932(3) 1.21792(11) 0.91749(11) 0.0154(5) Uani 1.0 2 d .
C39 C 0.6432(3) 1.22332(12) 0.97284(11) 0.0179(5) Uani 1.0 2 d .
C40 C 0.7299(3) 1.21305(13) 1.02579(11) 0.0223(6) Uani 1.0 2 d .
C41 C 0.8703(3) 1.20052(13) 1.02498(11) 0.0227(6) Uani 1.0 2 d .
C42 C 0.9218(3) 1.19676(13) 0.96992(11) 0.0210(6) Uani 1.0 2 d .
C43 C 0.8351(3) 1.20401(13) 0.91686(11) 0.0199(6) Uani 1.0 2 d .
C44 C 0.2491(3) 1.13865(12) 0.76562(10) 0.0159(5) Uani 1.0 2 d .
C45 C 0.1248(3) 1.08076(12) 0.77218(11) 0.0170(5) Uani 1.0 2 d .
C46 C 0.0678(3) 1.02946(12) 0.72810(11) 0.0184(6) Uani 1.0 2 d .
C47 C -0.0543(3) 0.98027(12) 0.73593(12) 0.0222(6) Uani 1.0 2 d .
C48 C -0.1170(3) 0.97895(13) 0.78851(12) 0.0230(6) Uani 1.0 2 d .
C49 C -0.0569(3) 1.02766(13) 0.83329(12) 0.0221(6) Uani 1.0 2 d .
C50 C 0.0603(3) 1.07885(12) 0.82494(11) 0.0187(6) Uani 1.0 2 d .
C51 C 0.3186(3) 1.26540(12) 0.64678(11) 0.0157(5) Uani 1.0 2 d .
C52 C 0.2368(3) 1.27834(12) 0.58772(11) 0.0162(5) Uani 1.0 2 d .
C53 C 0.2953(3) 1.28090(12) 0.53323(11) 0.0193(6) Uani 1.0 2 d .
C54 C 0.2129(3) 1.29431(13) 0.48021(11) 0.0229(6) Uani 1.0 2 d .
C55 C 0.0692(3) 1.30317(13) 0.48010(12) 0.0246(6) Uani 1.0 2 d .
C56 C 0.0114(3) 1.29993(13) 0.53406(12) 0.0225(6) Uani 1.0 2 d .
C57 C 0.0933(3) 1.28864(12) 0.58725(11) 0.0193(6) Uani 1.0 2 d .
C58 C 0.6745(3) 1.34928(12) 0.74230(10) 0.0164(5) Uani 1.0 2 d .
C59 C 0.8035(3) 1.40581(12) 0.74077(11) 0.0183(5) Uani 1.0 2 d .
C60 C 0.8566(3) 1.45309(13) 0.78863(11) 0.0208(6) Uani 1.0 2 d .
C61 C 0.9789(3) 1.50308(13) 0.78532(12) 0.0262(6) Uani 1.0 2 d .
C62 C 1.0517(3) 1.50755(13) 0.73476(13) 0.0270(6) Uani 1.0 2 d .
C63 C 1.0001(3) 1.46068(13) 0.68775(12) 0.0230(6) Uani 1.0 2 d .
C64 C 0.8775(3) 1.40998(13) 0.69041(12) 0.0209(6) Uani 1.0 2 d .
C65 C 0.5999(3) 1.10042(13) 0.63301(11) 0.0239(6) Uani 1.0 2 d .
C66 C 0.7327(4) 1.07722(16) 0.61338(13) 0.0334(7) Uani 1.0 2 d .
C67 C 0.8521(4) 1.13720(16) 0.63439(15) 0.0383(8) Uani 1.0 2 d .
C68 C 0.8131(3) 1.15479(15) 0.69498(14) 0.0333(7) Uani 1.0 2 d .
C69 C 0.1225(3) 1.33222(16) 0.82757(15) 0.0361(8) Uani 1.0 2 d .
C70 C 0.1107(4) 1.3583(2) 0.88998(16) 0.0494(9) Uani 1.0 2 d .
C71 C 0.2245(6) 1.4186(3) 0.8989(2) 0.0296(10) Uani 0.7000 2 d .
C72 C 0.3508(4) 1.40100(16) 0.86612(15) 0.0389(8) Uani 1.0 2 d .
C73 C 0.2805(15) 1.3939(7) 0.9154(6) 0.044(3) Uani 0.3000 2 d .
H4 H 0.0887 0.5761 1.0181 0.0330 Uiso 1.0 2 calc R
H5 H 0.3276 0.5556 1.0191 0.0348 Uiso 1.0 2 calc R
H7 H 0.3435 0.6374 0.8545 0.0240 Uiso 1.0 2 calc R
H11 H -0.5723 0.4594 0.6936 0.0355 Uiso 1.0 2 calc R
H12 H -0.5404 0.4230 0.5980 0.0410 Uiso 1.0 2 calc R
H14 H -0.1818 0.5719 0.5986 0.0276 Uiso 1.0 2 calc R
H18 H -0.0689 0.9294 0.4656 0.0320 Uiso 1.0 2 calc R
H19 H -0.3100 0.9478 0.4636 0.0328 Uiso 1.0 2 calc R
H21 H -0.3290 0.8625 0.6268 0.0227 Uiso 1.0 2 calc R
H25 H 0.5833 1.0435 0.7990 0.0315 Uiso 1.0 2 calc R
H26 H 0.5403 1.0778 0.8938 0.0343 Uiso 1.0 2 calc R
H28 H 0.1862 0.9248 0.8861 0.0265 Uiso 1.0 2 calc R
H29A H -0.1481 0.8673 0.8805 0.0235 Uiso 1.0 2 calc R
H29B H -0.2038 0.7910 0.9036 0.0235 Uiso 1.0 2 calc R
H30A H -0.3840 0.8919 0.8688 0.0247 Uiso 1.0 2 calc R
H30B H -0.3801 0.8499 0.9306 0.0247 Uiso 1.0 2 calc R
H31A H -0.4928 0.7465 0.8813 0.0243 Uiso 1.0 2 calc R
H31B H -0.5794 0.8003 0.8449 0.0243 Uiso 1.0 2 calc R
H32A H -0.4303 0.7239 0.7903 0.0277 Uiso 1.0 2 calc R
H32B H -0.4562 0.7975 0.7650 0.0277 Uiso 1.0 2 calc R
H33A H 0.4081 0.7991 0.6640 0.0267 Uiso 1.0 2 calc R
H33B H 0.3286 0.7758 0.5974 0.0267 Uiso 1.0 2 calc R
H34A H 0.5603 0.7198 0.6642 0.0294 Uiso 1.0 2 calc R
H34B H 0.5498 0.7419 0.5947 0.0294 Uiso 1.0 2 calc R
H35A H 0.3629 0.6482 0.5653 0.0255 Uiso 1.0 2 calc R
H35B H 0.4700 0.6143 0.6138 0.0255 Uiso 1.0 2 calc R
H36A H 0.2006 0.6105 0.6311 0.0361 Uiso 1.0 2 calc R
H36B H 0.3268 0.6197 0.6878 0.0361 Uiso 1.0 2 calc R
H40 H 0.6921 1.2147 1.0630 0.0268 Uiso 1.0 2 calc R
H41 H 0.9303 1.1946 1.0613 0.0273 Uiso 1.0 2 calc R
H43 H 0.8716 1.1996 0.8797 0.0238 Uiso 1.0 2 calc R
H47 H -0.0951 0.9472 0.7048 0.0267 Uiso 1.0 2 calc R
H48 H -0.2001 0.9451 0.7939 0.0276 Uiso 1.0 2 calc R
H50 H 0.0972 1.1131 0.8555 0.0225 Uiso 1.0 2 calc R
H54 H 0.2552 1.2974 0.4438 0.0275 Uiso 1.0 2 calc R
H55 H 0.0117 1.3113 0.4438 0.0295 Uiso 1.0 2 calc R
H57 H 0.0517 1.2879 0.6238 0.0231 Uiso 1.0 2 calc R
H61 H 1.0138 1.5348 0.8180 0.0314 Uiso 1.0 2 calc R
H62 H 1.1355 1.5422 0.7325 0.0324 Uiso 1.0 2 calc R
H64 H 0.8440 1.3780 0.6578 0.0250 Uiso 1.0 2 calc R
H65A H 0.5596 1.1310 0.6031 0.0287 Uiso 1.0 2 calc R
H65B H 0.5224 1.0604 0.6384 0.0287 Uiso 1.0 2 calc R
H66A H 0.7507 1.0342 0.6331 0.0401 Uiso 1.0 2 calc R
H66B H 0.7223 1.0703 0.5693 0.0401 Uiso 1.0 2 calc R
H67A H 0.8506 1.1762 0.6069 0.0460 Uiso 1.0 2 calc R
H67B H 0.9499 1.1240 0.6379 0.0460 Uiso 1.0 2 calc R
H68A H 0.8584 1.1278 0.7267 0.0399 Uiso 1.0 2 calc R
H68B H 0.8469 1.2044 0.7049 0.0399 Uiso 1.0 2 calc R
H69A H 0.0949 1.2814 0.8249 0.0433 Uiso 1.0 2 calc R
H69B H 0.0565 1.3520 0.7972 0.0433 Uiso 1.0 2 calc R

loop_
_atom_site_aniso_label
_atom_site_aniso_U_11
_atom_site_aniso_U_22
_atom_site_aniso_U_33
_atom_site_aniso_U_12
_atom_site_aniso_U_13
_atom_site_aniso_U_23
Ru1 0.01085(10) 0.01421(10) 0.01211(10) 0.00290(7) 0.00184(7) -0.00084(7)
Ru2 0.01154(10) 0.01417(10) 0.01389(10) 0.00346(7) 0.00303(7) -0.00004(7)
Ru3 0.01353(10) 0.01403(10) 0.01203(10) 0.00410(8) 0.00180(8) -0.00031(7)
Ru4 0.01461(10) 0.01410(10) 0.01241(10) 0.00422(8) 0.00247(8) -0.00018(7)
Cl1 0.0226(4) 0.0398(4) 0.0266(4) 0.0092(3) 0.0088(3) 0.0093(3)
Cl2 0.0222(4) 0.0411(4) 0.0401(4) 0.0147(3) -0.0015(3) 0.0094(4)
Cl3 0.0298(4) 0.0304(4) 0.0306(4) -0.0006(3) 0.0086(3) 0.0060(3)
Cl4 0.0502(5) 0.0439(5) 0.0384(5) 0.0187(4) -0.0116(4) -0.0246(4)
Cl5 0.0212(4) 0.0395(4) 0.0277(4) 0.0090(3) 0.0097(3) 0.0116(3)
Cl6 0.0177(4) 0.0401(4) 0.0414(4) 0.0089(3) 0.0008(3) 0.0181(4)
Cl7 0.0285(4) 0.0244(4) 0.0319(4) -0.0001(3) 0.0101(3) 0.0033(3)
Cl8 0.0450(5) 0.0390(5) 0.0360(5) 0.0005(4) 0.0014(4) -0.0192(4)
Cl9 0.0191(4) 0.0512(5) 0.0197(4) 0.0128(3) 0.0059(3) 0.0070(3)
Cl10 0.0189(4) 0.0589(5) 0.0212(4) 0.0160(4) -0.0030(3) -0.0100(3)
Cl11 0.0275(4) 0.0315(4) 0.0230(4) 0.0045(3) 0.0040(3) -0.0092(3)
Cl12 0.0303(4) 0.0336(4) 0.0300(4) -0.0057(3) 0.0127(3) 0.0020(3)
Cl13 0.0222(4) 0.0527(5) 0.0235(4) 0.0133(3) 0.0101(3) 0.0107(3)
Cl14 0.0218(4) 0.0617(5) 0.0305(4) 0.0212(4) -0.0050(3) -0.0044(4)
Cl15 0.0352(4) 0.0350(4) 0.0199(4) 0.0010(3) 0.0029(3) -0.0049(3)
Cl16 0.0357(4) 0.0300(4) 0.0407(5) -0.0053(3) 0.0197(4) 0.0001(3)
O1 0.0151(9) 0.0225(9) 0.0141(9) 0.0063(7) 0.0016(7) 0.0008(7)
O2 0.0137(9) 0.0198(9) 0.0175(9) 0.0051(7) 0.0024(7) 0.0025(7)
O3 0.0143(9) 0.0153(9) 0.0155(9) 0.0015(7) 0.0023(7) -0.0027(7)
O4 0.0153(9) 0.0157(9) 0.0186(9) 0.0020(7) 0.0029(7) -0.0035(7)
O5 0.0151(9) 0.0169(9) 0.0152(9) 0.0041(7) 0.0028(7) 0.0002(7)
O6 0.0172(9) 0.0199(9) 0.0147(9) 0.0057(7) 0.0039(7) 0.0010(7)
O7 0.0137(9) 0.0172(9) 0.0212(9) 0.0020(7) 0.0014(7) -0.0035(7)
O8 0.0143(9) 0.0176(9) 0.0179(9) 0.0017(7) 0.0025(7) -0.0010(7)
O9 0.0134(9) 0.0320(10) 0.0148(9) 0.0047(8) 0.0012(7) -0.0069(8)
O10 0.0344(12) 0.0167(10) 0.0622(15) 0.0076(9) 0.0369(11) 0.0045(9)
O11 0.0175(9) 0.0198(9) 0.0150(9) 0.0062(7) 0.0009(7) -0.0014(7)
O12 0.0207(9) 0.0185(9) 0.0154(9) 0.0062(8) 0.0028(7) -0.0004(7)
O13 0.0147(9) 0.0170(9) 0.0171(9) 0.0031(7) 0.0025(7) -0.0005(7)
O14 0.0157(9) 0.0158(9) 0.0200(9) 0.0017(7) 0.0047(7) -0.0016(7)
O15 0.0174(9) 0.0194(9) 0.0145(9) 0.0067(7) 0.0014(7) 0.0005(7)
O16 0.0176(9) 0.0226(9) 0.0145(9) 0.0081(8) 0.0015(7) -0.0008(7)
O17 0.0143(9) 0.0168(9) 0.0213(9) 0.0042(7) 0.0022(7) -0.0011(7)
O18 0.0176(9) 0.0158(9) 0.0200(9) 0.0042(7) 0.0041(8) -0.0001(7)
O19 0.0165(9) 0.0237(10) 0.0226(10) 0.0063(8) 0.0001(8) -0.0084(8)
O20 0.0230(10) 0.0259(10) 0.0255(10) 0.0066(8) 0.0047(8) -0.0095(8)
C1 0.0140(12) 0.0149(12) 0.0176(13) -0.0020(10) -0.0005(10) 0.0001(10)
C2 0.0165(13) 0.0157(12) 0.0178(13) 0.0026(10) -0.0015(10) -0.0004(10)
C3 0.0188(14) 0.0236(14) 0.0205(14) 0.0042(11) 0.0004(11) -0.0002(11)
C4 0.0327(16) 0.0320(15) 0.0194(14) 0.0087(13) 0.0061(12) 0.0067(12)
C5 0.0329(16) 0.0337(16) 0.0214(14) 0.0130(13) -0.0031(12) 0.0055(12)
C6 0.0202(14) 0.0222(14) 0.0275(15) 0.0058(11) -0.0027(12) 0.0005(11)
C7 0.0196(13) 0.0165(13) 0.0234(14) 0.0016(11) 0.0033(11) -0.0001(10)
C8 0.0178(13) 0.0161(12) 0.0130(12) 0.0041(10) -0.0008(10) 0.0039(10)
C9 0.0161(13) 0.0155(12) 0.0217(13) 0.0040(10) -0.0035(11) 0.0012(10)
C10 0.0213(14) 0.0196(13) 0.0277(15) 0.0052(11) -0.0023(12) 0.0031(11)
C11 0.0217(15) 0.0203(14) 0.0437(18) 0.0019(12) -0.0052(13) 0.0073(13)
C12 0.0309(17) 0.0180(14) 0.0474(19) 0.0040(13) -0.0181(15) -0.0045(13)
C13 0.0338(17) 0.0238(15) 0.0311(16) 0.0123(13) -0.0090(13) -0.0090(12)
C14 0.0221(14) 0.0196(13) 0.0269(15) 0.0086(11) -0.0053(12) -0.0019(11)
C15 0.0143(12) 0.0144(12) 0.0154(12) -0.0011(10) -0.0003(10) -0.0033(9)
C16 0.0162(13) 0.0135(12) 0.0158(12) 0.0019(10) -0.0010(10) -0.0003(9)
C17 0.0172(13) 0.0232(14) 0.0200(13) 0.0035(11) 0.0012(11) 0.0014(10)
C18 0.0260(15) 0.0307(15) 0.0226(14) 0.0019(12) 0.0051(12) 0.0069(12)
C19 0.0264(15) 0.0296(15) 0.0246(15) 0.0052(12) -0.0021(12) 0.0123(12)
C20 0.0165(13) 0.0227(14) 0.0276(15) 0.0024(11) -0.0032(11) 0.0040(11)
C21 0.0200(13) 0.0162(12) 0.0195(13) -0.0001(10) 0.0035(11) 0.0011(10)
C22 0.0153(13) 0.0188(13) 0.0171(13) 0.0055(10) -0.0012(10) 0.0044(10)
C23 0.0159(13) 0.0143(12) 0.0226(13) 0.0056(10) -0.0032(11) 0.0009(10)
C24 0.0193(14) 0.0199(13) 0.0263(14) 0.0062(11) -0.0010(11) 0.0039(11)
C25 0.0178(14) 0.0176(13) 0.0413(17) 0.0014(11) -0.0015(12) 0.0058(12)
C26 0.0250(15) 0.0183(14) 0.0388(17) 0.0002(12) -0.0053(13) -0.0036(12)
C27 0.0277(15) 0.0224(14) 0.0276(15) 0.0076(12) -0.0049(12) -0.0053(11)
C28 0.0186(13) 0.0201(13) 0.0267(14) 0.0037(11) -0.0010(11) -0.0007(11)
C29 0.0201(13) 0.0251(14) 0.0134(12) 0.0052(11) 0.0004(10) -0.0028(10)
C30 0.0225(14) 0.0230(14) 0.0179(13) 0.0054(11) 0.0074(11) -0.0001(10)
C31 0.0151(13) 0.0251(14) 0.0208(13) 0.0038(11) 0.0026(11) -0.0009(11)
C32 0.0114(13) 0.0347(15) 0.0221(14) 0.0033(11) -0.0005(11) -0.0067(11)
C33 0.0224(14) 0.0187(13) 0.0263(14) -0.0001(11) 0.0110(12) 0.0018(11)
C34 0.0177(14) 0.0340(15) 0.0222(14) 0.0037(12) 0.0054(11) -0.0048(12)
C35 0.0225(14) 0.0239(14) 0.0205(13) 0.0110(11) 0.0051(11) 0.0018(11)
C36 0.0351(17) 0.0166(14) 0.0443(18) 0.0096(12) 0.0199(14) 0.0035(12)
C37 0.0156(13) 0.0137(12) 0.0164(13) -0.0011(10) 0.0014(10) 0.0015(10)
C38 0.0157(13) 0.0118(12) 0.0176(13) 0.0010(10) 0.0002(10) -0.0005(9)
C39 0.0139(12) 0.0209(13) 0.0186(13) 0.0011(10) 0.0032(10) -0.0014(10)
C40 0.0236(14) 0.0280(14) 0.0157(13) 0.0041(12) 0.0051(11) 0.0014(11)
C41 0.0228(14) 0.0299(15) 0.0138(13) 0.0043(12) -0.0036(11) -0.0013(11)
C42 0.0160(13) 0.0263(14) 0.0209(14) 0.0050(11) 0.0016(11) -0.0053(11)
C43 0.0207(14) 0.0233(14) 0.0152(13) 0.0019(11) 0.0038(11) -0.0040(10)
C44 0.0176(13) 0.0178(13) 0.0116(12) 0.0033(10) -0.0007(10) -0.0002(10)
C45 0.0142(12) 0.0157(12) 0.0213(13) 0.0057(10) -0.0013(10) 0.0019(10)
C46 0.0186(13) 0.0196(13) 0.0189(13) 0.0086(11) 0.0018(11) 0.0006(10)
C47 0.0227(14) 0.0144(13) 0.0275(15) 0.0033(11) -0.0049(12) -0.0010(11)
C48 0.0181(13) 0.0175(13) 0.0312(15) 0.0001(11) -0.0006(12) 0.0052(11)
C49 0.0193(14) 0.0228(14) 0.0243(14) 0.0041(11) 0.0030(11) 0.0054(11)
C50 0.0182(13) 0.0192(13) 0.0176(13) 0.0023(11) -0.0009(11) -0.0010(10)
C51 0.0136(12) 0.0163(12) 0.0166(13) 0.0001(10) 0.0031(10) 0.0018(10)
C52 0.0181(13) 0.0146(12) 0.0158(12) 0.0034(10) 0.0012(10) 0.0006(10)
C53 0.0175(13) 0.0205(13) 0.0199(13) 0.0030(11) 0.0027(11) 0.0013(10)
C54 0.0309(15) 0.0255(14) 0.0142(13) 0.0086(12) 0.0048(11) -0.0002(10)
C55 0.0304(15) 0.0267(14) 0.0172(13) 0.0125(12) -0.0055(12) -0.0019(11)
C56 0.0174(13) 0.0258(14) 0.0254(14) 0.0086(11) 0.0000(11) -0.0032(11)
C57 0.0208(14) 0.0217(13) 0.0152(13) 0.0045(11) 0.0010(11) -0.0011(10)
C58 0.0188(13) 0.0170(13) 0.0126(12) 0.0038(10) -0.0018(10) 0.0027(10)
C59 0.0164(13) 0.0169(12) 0.0217(13) 0.0052(10) -0.0004(11) 0.0027(10)
C60 0.0209(14) 0.0217(13) 0.0198(13) 0.0060(11) -0.0008(11) 0.0023(10)
C61 0.0308(16) 0.0186(13) 0.0253(15) 0.0000(12) -0.0049(12) -0.0009(11)
C62 0.0225(15) 0.0197(14) 0.0357(16) -0.0020(11) 0.0002(13) 0.0043(12)
C63 0.0226(14) 0.0215(14) 0.0259(14) 0.0037(11) 0.0074(12) 0.0050(11)
C64 0.0207(14) 0.0179(13) 0.0231(14) 0.0021(11) 0.0010(11) -0.0000(10)
C65 0.0305(15) 0.0222(14) 0.0197(14) 0.0069(12) 0.0023(12) -0.0047(11)
C66 0.0440(18) 0.0433(18) 0.0204(15) 0.0250(15) 0.0080(13) 0.0000(13)
C67 0.0279(16) 0.0449(19) 0.050(2) 0.0166(15) 0.0188(15) 0.0160(15)
C68 0.0170(14) 0.0327(16) 0.051(2) 0.0109(12) 0.0004(13) -0.0123(14)
C69 0.0166(14) 0.0365(17) 0.058(2) 0.0111(13) 0.0061(14) -0.0157(15)
C70 0.042(2) 0.070(3) 0.042(2) 0.0172(19) 0.0207(17) -0.0040(18)
C71 0.036(3) 0.034(3) 0.023(3) 0.017(3) 0.004(2) -0.0046(19)
C72 0.0338(17) 0.0391(18) 0.0425(19) 0.0031(14) 0.0054(15) -0.0282(15)
C73 0.039(8) 0.049(8) 0.039(8) -0.001(6) -0.003(6) -0.005(6)

loop_
_atom_type_symbol
_atom_type_description
_atom_type_scat_dispersion_real
_atom_type_scat_dispersion_imag
_atom_type_scat_source
C C 0.0033 0.0016
;
International Tables for Crystallography
(1992, Vol. C, Tables 4.2.6.8 and 6.1.1.4)
;
O O 0.0106 0.0060
;
International Tables for Crystallography
(1992, Vol. C, Tables 4.2.6.8 and 6.1.1.4)
;
Ru Ru -1.2594 0.8363
;
International Tables for Crystallography
(1992, Vol. C, Tables 4.2.6.8 and 6.1.1.4)
;
H H 0.0000 0.0000
;
International Tables for Crystallography
(1992, Vol. C, Table 6.1.1.4)
;
Cl Cl 0.1484 0.1585
;
International Tables for Crystallography
(1992, Vol. C, Tables 4.2.6.8 and 6.1.1.4)
;

loop_
_geom_angle_atom_site_label_1
_geom_angle_atom_site_label_2
_geom_angle_atom_site_label_3
_geom_angle
_geom_angle_publ_flag
Ru2 Ru1 O1 89.82(5) yes
Ru2 Ru1 O3 89.63(5) yes
Ru2 Ru1 O5 89.20(5) yes
Ru2 Ru1 O7 89.90(5) yes
Ru2 Ru1 O9 176.83(5) yes
O1 Ru1 O3 90.07(6) yes
O1 Ru1 O5 178.92(7) yes
O1 Ru1 O7 88.81(6) yes
O1 Ru1 O9 93.14(7) yes
O3 Ru1 O5 90.38(6) yes
O3 Ru1 O7 178.78(7) yes
O3 Ru1 O9 91.49(7) yes
O5 Ru1 O7 90.74(6) yes
O5 Ru1 O9 87.83(7) yes
O7 Ru1 O9 89.03(7) yes
Ru1 Ru2 O2 89.52(5) yes
Ru1 Ru2 O4 89.76(5) yes
Ru1 Ru2 O6 90.12(5) yes
Ru1 Ru2 O8 89.49(5) yes
Ru1 Ru2 O10 177.15(6) yes
O2 Ru2 O4 88.99(6) yes
O2 Ru2 O6 179.51(7) yes
O2 Ru2 O8 91.11(6) yes
O2 Ru2 O10 93.33(8) yes
O4 Ru2 O6 90.68(6) yes
O4 Ru2 O8 179.24(7) yes
O4 Ru2 O10 90.40(7) yes
O6 Ru2 O8 89.22(6) yes
O6 Ru2 O10 87.03(8) yes
O8 Ru2 O10 90.35(7) yes
Ru4 Ru3 O11 89.79(5) yes
Ru4 Ru3 O13 89.93(5) yes
Ru4 Ru3 O15 89.38(5) yes
Ru4 Ru3 O17 89.46(5) yes
Ru4 Ru3 O19 177.67(5) yes
O11 Ru3 O13 91.94(6) yes
O11 Ru3 O15 179.09(7) yes
O11 Ru3 O17 87.89(6) yes
O11 Ru3 O19 88.04(7) yes
O13 Ru3 O15 88.45(6) yes
O13 Ru3 O17 179.37(7) yes
O13 Ru3 O19 90.99(7) yes
O15 Ru3 O17 91.71(6) yes
O15 Ru3 O19 92.78(7) yes
O17 Ru3 O19 89.61(7) yes
Ru3 Ru4 O12 89.58(5) yes
Ru3 Ru4 O14 89.40(5) yes
Ru3 Ru4 O16 90.06(5) yes
Ru3 Ru4 O18 89.85(5) yes
Ru3 Ru4 O20 179.01(5) yes
O12 Ru4 O14 91.56(6) yes
O12 Ru4 O16 178.80(7) yes
O12 Ru4 O18 87.54(6) yes
O12 Ru4 O20 91.30(7) yes
O14 Ru4 O16 89.59(6) yes
O14 Ru4 O18 178.83(7) yes
O14 Ru4 O20 91.05(7) yes
O16 Ru4 O18 91.31(6) yes
O16 Ru4 O20 89.06(7) yes
O18 Ru4 O20 89.72(7) yes
Ru1 O1 C1 117.97(16) yes
Ru2 O2 C1 117.68(16) yes
Ru1 O3 C8 118.44(14) yes
Ru2 O4 C8 117.64(15) yes
Ru1 O5 C15 118.05(16) yes
Ru2 O6 C15 117.88(15) yes
Ru1 O7 C22 118.22(15) yes
Ru2 O8 C22 118.15(14) yes
Ru1 O9 C29 122.03(14) yes
Ru1 O9 C32 123.48(15) yes
C29 O9 C32 109.23(19) yes
Ru2 O10 C33 123.75(16) yes
Ru2 O10 C36 125.67(17) yes
C33 O10 C36 110.5(3) yes
Ru3 O11 C37 117.40(16) yes
Ru4 O12 C37 118.40(15) yes
Ru3 O13 C44 117.60(15) yes
Ru4 O14 C44 117.76(15) yes
Ru3 O15 C51 117.99(15) yes
Ru4 O16 C51 117.38(16) yes
Ru3 O17 C58 117.65(15) yes
Ru4 O18 C58 117.64(15) yes
Ru3 O19 C65 121.46(16) yes
Ru3 O19 C68 120.28(16) yes
C65 O19 C68 109.1(2) yes
Ru4 O20 C69 121.47(16) yes
Ru4 O20 C72 118.77(17) yes
C69 O20 C72 109.8(3) yes
O1 C1 O2 124.9(3) yes
O1 C1 C2 118.8(3) yes
O2 C1 C2 116.2(3) yes
C1 C2 C3 125.4(3) yes
C1 C2 C7 116.4(3) yes
C3 C2 C7 118.2(3) yes
Cl1 C3 C2 122.9(2) yes
Cl1 C3 C4 116.4(2) yes
C2 C3 C4 120.6(3) yes
C3 C4 C5 120.6(3) yes
C4 C5 C6 118.9(3) yes
Cl2 C6 C5 120.2(3) yes
Cl2 C6 C7 118.4(2) yes
C5 C6 C7 121.4(3) yes
C2 C7 C6 120.2(3) yes
O3 C8 O4 124.4(2) yes
O3 C8 C9 119.0(3) yes
O4 C8 C9 116.5(3) yes
C8 C9 C10 124.9(3) yes
C8 C9 C14 117.3(3) yes
C10 C9 C14 117.8(2) yes
Cl3 C10 C9 122.38(18) yes
Cl3 C10 C11 116.6(3) yes
C9 C10 C11 120.9(3) yes
C10 C11 C12 120.0(3) yes
C11 C12 C13 119.5(3) yes
Cl4 C13 C12 120.3(2) yes
Cl4 C13 C14 118.6(3) yes
C12 C13 C14 121.1(3) yes
C9 C14 C13 120.7(3) yes
O5 C15 O6 124.7(3) yes
O5 C15 C16 116.2(3) yes
O6 C15 C16 119.1(3) yes
C15 C16 C17 125.9(3) yes
C15 C16 C21 116.2(3) yes
C17 C16 C21 117.8(3) yes
Cl5 C17 C16 122.8(2) yes
Cl5 C17 C18 116.2(2) yes
C16 C17 C18 121.0(3) yes
C17 C18 C19 120.5(3) yes
C18 C19 C20 118.6(3) yes
Cl6 C20 C19 120.2(2) yes
Cl6 C20 C21 118.3(2) yes
C19 C20 C21 121.5(3) yes
C16 C21 C20 120.5(3) yes
O7 C22 O8 124.2(2) yes
O7 C22 C23 116.1(3) yes
O8 C22 C23 119.7(3) yes
C22 C23 C24 125.6(3) yes
C22 C23 C28 116.5(3) yes
C24 C23 C28 117.9(2) yes
Cl7 C24 C23 122.15(19) yes
Cl7 C24 C25 117.0(2) yes
C23 C24 C25 120.8(3) yes
C24 C25 C26 120.5(3) yes
C25 C26 C27 119.1(3) yes
Cl8 C27 C26 119.6(2) yes
Cl8 C27 C28 119.4(3) yes
C26 C27 C28 120.9(3) yes
C23 C28 C27 120.7(3) yes
O9 C29 C30 103.78(19) yes
C29 C30 C31 100.6(2) yes
C30 C31 C32 103.0(2) yes
O9 C32 C31 105.47(19) yes
O10 C33 C34 103.9(2) yes
C33 C34 C35 101.6(2) yes
C34 C35 C36 101.6(3) yes
O10 C36 C35 105.1(2) yes
O11 C37 O12 124.8(3) yes
O11 C37 C38 117.0(3) yes
O12 C37 C38 118.2(3) yes
C37 C38 C39 124.4(3) yes
C37 C38 C43 117.4(3) yes
C39 C38 C43 118.1(3) yes
Cl9 C39 C38 122.27(19) yes
Cl9 C39 C40 117.0(2) yes
C38 C39 C40 120.7(3) yes
C39 C40 C41 120.9(3) yes
C40 C41 C42 118.5(3) yes
Cl10 C42 C41 119.08(19) yes
Cl10 C42 C43 119.5(2) yes
C41 C42 C43 121.4(3) yes
C38 C43 C42 120.3(3) yes
O13 C44 O14 125.2(2) yes
O13 C44 C45 119.1(3) yes
O14 C44 C45 115.7(3) yes
C44 C45 C46 124.1(3) yes
C44 C45 C50 117.7(2) yes
C46 C45 C50 118.2(2) yes
Cl11 C46 C45 122.36(19) yes
Cl11 C46 C47 117.13(19) yes
C45 C46 C47 120.5(3) yes
C46 C47 C48 120.6(3) yes
C47 C48 C49 119.1(3) yes
Cl12 C49 C48 119.5(2) yes
Cl12 C49 C50 119.6(2) yes
C48 C49 C50 120.9(3) yes
C45 C50 C49 120.6(3) yes
O15 C51 O16 125.2(3) yes
O15 C51 C52 118.9(3) yes
O16 C51 C52 115.9(3) yes
C51 C52 C53 124.2(3) yes
C51 C52 C57 117.5(3) yes
C53 C52 C57 118.3(3) yes
Cl13 C53 C52 121.20(19) yes
Cl13 C53 C54 118.0(2) yes
C52 C53 C54 120.8(3) yes
C53 C54 C55 120.5(3) yes
C54 C55 C56 118.5(3) yes
Cl14 C56 C55 119.5(2) yes
Cl14 C56 C57 118.9(3) yes
C55 C56 C57 121.6(3) yes
C52 C57 C56 120.3(3) yes
O17 C58 O18 124.9(2) yes
O17 C58 C59 116.0(3) yes
O18 C58 C59 119.1(3) yes
C58 C59 C60 123.0(3) yes
C58 C59 C64 118.2(2) yes
C60 C59 C64 118.8(2) yes
Cl15 C60 C59 121.82(19) yes
Cl15 C60 C61 117.7(2) yes
C59 C60 C61 120.4(3) yes
C60 C61 C62 120.7(3) yes
C61 C62 C63 118.9(3) yes
Cl16 C63 C62 119.9(2) yes
Cl16 C63 C64 119.1(2) yes
C62 C63 C64 121.1(3) yes
C59 C64 C63 120.1(3) yes
O19 C65 C66 104.6(2) yes
C65 C66 C67 101.4(3) yes
C66 C67 C68 102.4(3) yes
O19 C68 C67 105.1(3) yes
O20 C69 C70 106.6(3) yes
C69 C70 C71 103.7(4) yes
C69 C70 C73 103.6(6) yes
C71 C70 C73 30.4(6) yes
C70 C71 C72 104.9(4) yes
C70 C71 C73 88.5(10) yes
C72 C71 C73 60.2(10) yes
O20 C72 C71 102.9(3) yes
O20 C72 C73 111.1(6) yes
C71 C72 C73 32.3(7) yes
C70 C73 C71 61.1(8) yes
C70 C73 C72 104.5(8) yes
C71 C73 C72 87.5(11) yes
C3 C4 H4 119.720 no
C5 C4 H4 119.723 no
C4 C5 H5 120.544 no
C6 C5 H5 120.552 no
C2 C7 H7 119.896 no
C6 C7 H7 119.888 no
C10 C11 H11 120.001 no
C12 C11 H11 120.019 no
C11 C12 H12 120.259 no
C13 C12 H12 120.256 no
C9 C14 H14 119.655 no
C13 C14 H14 119.659 no
C17 C18 H18 119.780 no
C19 C18 H18 119.760 no
C18 C19 H19 120.671 no
C20 C19 H19 120.685 no
C16 C21 H21 119.729 no
C20 C21 H21 119.726 no
C24 C25 H25 119.764 no
C26 C25 H25 119.745 no
C25 C26 H26 120.461 no
C27 C26 H26 120.461 no
C23 C28 H28 119.640 no
C27 C28 H28 119.640 no
O9 C29 H29A 111.003 no
O9 C29 H29B 111.012 no
C30 C29 H29A 110.994 no
C30 C29 H29B 111.004 no
H29A C29 H29B 108.991 no
C29 C30 H30A 111.656 no
C29 C30 H30B 111.649 no
C31 C30 H30A 111.646 no
C31 C30 H30B 111.642 no
H30A C30 H30B 109.433 no
C30 C31 H31A 111.167 no
C30 C31 H31B 111.167 no
C32 C31 H31A 111.164 no
C32 C31 H31B 111.172 no
H31A C31 H31B 109.101 no
O9 C32 H32A 110.654 no
O9 C32 H32B 110.646 no
C31 C32 H32A 110.643 no
C31 C32 H32B 110.636 no
H32A C32 H32B 108.779 no
O10 C33 H33A 110.980 no
O10 C33 H33B 110.973 no
C34 C33 H33A 110.972 no
C34 C33 H33B 110.979 no
H33A C33 H33B 108.975 no
C33 C34 H34A 111.454 no
C33 C34 H34B 111.454 no
C35 C34 H34A 111.446 no
C35 C34 H34B 111.440 no
H34A C34 H34B 109.294 no
C34 C35 H35A 111.455 no
C34 C35 H35B 111.458 no
C36 C35 H35A 111.461 no
C36 C35 H35B 111.458 no
H35A C35 H35B 109.306 no
O10 C36 H36A 110.725 no
O10 C36 H36B 110.737 no
C35 C36 H36A 110.721 no
C35 C36 H36B 110.737 no
H36A C36 H36B 108.838 no
C39 C40 H40 119.563 no
C41 C40 H40 119.553 no
C40 C41 H41 120.768 no
C42 C41 H41 120.742 no
C38 C43 H43 119.834 no
C42 C43 H43 119.830 no
C46 C47 H47 119.706 no
C48 C47 H47 119.708 no
C47 C48 H48 120.461 no
C49 C48 H48 120.468 no
C45 C50 H50 119.685 no
C49 C50 H50 119.684 no
C53 C54 H54 119.766 no
C55 C54 H54 119.776 no
C54 C55 H55 120.730 no
C56 C55 H55 120.740 no
C52 C57 H57 119.826 no
C56 C57 H57 119.839 no
C60 C61 H61 119.647 no
C62 C61 H61 119.631 no
C61 C62 H62 120.526 no
C63 C62 H62 120.526 no
C59 C64 H64 119.950 no
C63 C64 H64 119.955 no
O19 C65 H65A 110.830 no
O19 C65 H65B 110.836 no
C66 C65 H65A 110.837 no
C66 C65 H65B 110.822 no
H65A C65 H65B 108.884 no
C65 C66 H66A 111.496 no
C65 C66 H66B 111.483 no
C67 C66 H66A 111.487 no
C67 C66 H66B 111.485 no
H66A C66 H66B 109.313 no
C66 C67 H67A 111.294 no
C66 C67 H67B 111.288 no
C68 C67 H67A 111.302 no
C68 C67 H67B 111.304 no
H67A C67 H67B 109.188 no
O19 C68 H68A 110.723 no
O19 C68 H68B 110.719 no
C67 C68 H68A 110.719 no
C67 C68 H68B 110.718 no
H68A C68 H68B 108.819 no
O20 C69 H69A 110.415 no
O20 C69 H69B 110.402 no
C70 C69 H69A 110.425 no
C70 C69 H69B 110.412 no
H69A C69 H69B 108.625 no

loop_
_geom_bond_atom_site_label_1
_geom_bond_atom_site_label_2
_geom_bond_distance
_geom_bond_publ_flag
Ru1 Ru2 2.2664(3) yes
Ru1 O1 2.0619(16) yes
Ru1 O3 2.0618(15) yes
Ru1 O5 2.0716(16) yes
Ru1 O7 2.0590(15) yes
Ru1 O9 2.2945(19) yes
Ru2 O2 2.0695(16) yes
Ru2 O4 2.0706(15) yes
Ru2 O6 2.0608(16) yes
Ru2 O8 2.0694(15) yes
Ru2 O10 2.272(3) yes
Ru3 Ru4 2.2724(3) yes
Ru3 O11 2.0669(16) yes
Ru3 O13 2.0614(15) yes
Ru3 O15 2.0613(16) yes
Ru3 O17 2.0616(15) yes
Ru3 O19 2.300(2) yes
Ru4 O12 2.0523(16) yes
Ru4 O14 2.0649(15) yes
Ru4 O16 2.0571(16) yes
Ru4 O18 2.0566(16) yes
Ru4 O20 2.308(2) yes
Cl1 C3 1.737(3) yes
Cl2 C6 1.743(3) yes
Cl3 C10 1.737(3) yes
Cl4 C13 1.743(4) yes
Cl5 C17 1.737(3) yes
Cl6 C20 1.743(3) yes
Cl7 C24 1.742(3) yes
Cl8 C27 1.741(3) yes
Cl9 C39 1.738(3) yes
Cl10 C42 1.740(3) yes
Cl11 C46 1.740(3) yes
Cl12 C49 1.740(3) yes
Cl13 C53 1.734(3) yes
Cl14 C56 1.739(3) yes
Cl15 C60 1.738(3) yes
Cl16 C63 1.740(3) yes
O1 C1 1.262(3) yes
O2 C1 1.270(3) yes
O3 C8 1.265(3) yes
O4 C8 1.273(3) yes
O5 C15 1.270(3) yes
O6 C15 1.262(4) yes
O7 C22 1.271(3) yes
O8 C22 1.268(4) yes
O9 C29 1.445(3) yes
O9 C32 1.455(3) yes
O10 C33 1.440(4) yes
O10 C36 1.439(4) yes
O11 C37 1.270(3) yes
O12 C37 1.269(4) yes
O13 C44 1.262(3) yes
O14 C44 1.270(3) yes
O15 C51 1.266(3) yes
O16 C51 1.271(3) yes
O17 C58 1.270(3) yes
O18 C58 1.264(4) yes
O19 C65 1.448(3) yes
O19 C68 1.455(3) yes
O20 C69 1.438(4) yes
O20 C72 1.466(4) yes
C1 C2 1.508(4) yes
C2 C3 1.395(4) yes
C2 C7 1.400(4) yes
C3 C4 1.390(4) yes
C4 C5 1.384(5) yes
C5 C6 1.376(4) yes
C6 C7 1.382(4) yes
C8 C9 1.494(3) yes
C9 C10 1.408(4) yes
C9 C14 1.393(4) yes
C10 C11 1.392(4) yes
C11 C12 1.378(5) yes
C12 C13 1.381(5) yes
C13 C14 1.380(4) yes
C15 C16 1.502(4) yes
C16 C17 1.396(4) yes
C16 C21 1.403(4) yes
C17 C18 1.391(4) yes
C18 C19 1.387(5) yes
C19 C20 1.384(4) yes
C20 C21 1.376(4) yes
C22 C23 1.497(3) yes
C23 C24 1.400(4) yes
C23 C28 1.400(4) yes
C24 C25 1.387(4) yes
C25 C26 1.382(5) yes
C26 C27 1.386(4) yes
C27 C28 1.379(4) yes
C29 C30 1.512(4) yes
C30 C31 1.529(4) yes
C31 C32 1.520(4) yes
C33 C34 1.506(4) yes
C34 C35 1.521(4) yes
C35 C36 1.511(5) yes
C37 C38 1.493(4) yes
C38 C39 1.391(4) yes
C38 C43 1.405(4) yes
C39 C40 1.390(4) yes
C40 C41 1.381(4) yes
C41 C42 1.388(4) yes
C42 C43 1.378(4) yes
C44 C45 1.498(4) yes
C45 C46 1.401(4) yes
C45 C50 1.392(4) yes
C46 C47 1.389(4) yes
C47 C48 1.380(4) yes
C48 C49 1.383(4) yes
C49 C50 1.382(4) yes
C51 C52 1.492(4) yes
C52 C53 1.398(4) yes
C52 C57 1.392(4) yes
C53 C54 1.388(4) yes
C54 C55 1.385(4) yes
C55 C56 1.384(4) yes
C56 C57 1.377(4) yes
C58 C59 1.493(3) yes
C59 C60 1.404(4) yes
C59 C64 1.392(4) yes
C60 C61 1.379(4) yes
C61 C62 1.389(5) yes
C62 C63 1.383(4) yes
C63 C64 1.386(4) yes
C65 C66 1.513(5) yes
C66 C67 1.504(4) yes
C67 C68 1.507(5) yes
C69 C70 1.516(5) yes
C70 C71 1.441(6) yes
C70 C73 1.646(13) yes
C71 C72 1.555(7) yes
C71 C73 0.833(15) yes
C72 C73 1.351(14) yes
C4 H4 0.950 no
C5 H5 0.950 no
C7 H7 0.950 no
C11 H11 0.950 no
C12 H12 0.950 no
C14 H14 0.950 no
C18 H18 0.950 no
C19 H19 0.950 no
C21 H21 0.950 no
C25 H25 0.950 no
C26 H26 0.950 no
C28 H28 0.950 no
C29 H29A 0.990 no
C29 H29B 0.990 no
C30 H30A 0.990 no
C30 H30B 0.990 no
C31 H31A 0.990 no
C31 H31B 0.990 no
C32 H32A 0.990 no
C32 H32B 0.990 no
C33 H33A 0.990 no
C33 H33B 0.990 no
C34 H34A 0.990 no
C34 H34B 0.990 no
C35 H35A 0.990 no
C35 H35B 0.990 no
C36 H36A 0.990 no
C36 H36B 0.990 no
C40 H40 0.950 no
C41 H41 0.950 no
C43 H43 0.950 no
C47 H47 0.950 no
C48 H48 0.950 no
C50 H50 0.950 no
C54 H54 0.950 no
C55 H55 0.950 no
C57 H57 0.950 no
C61 H61 0.950 no
C62 H62 0.950 no
C64 H64 0.950 no
C65 H65A 0.990 no
C65 H65B 0.990 no
C66 H66A 0.990 no
C66 H66B 0.990 no
C67 H67A 0.990 no
C67 H67B 0.990 no
C68 H68A 0.990 no
C68 H68B 0.990 no
C69 H69A 0.990 no
C69 H69B 0.990 no

loop_
_geom_contact_atom_site_label_1
_geom_contact_atom_site_label_2
_geom_contact_distance
_geom_contact_publ_flag
_geom_contact_site_symmetry_2
Cl1 O1 2.8934(18) no .
Cl1 C1 3.224(3) no .
Cl3 O3 2.9292(17) no .
Cl3 C8 3.204(3) no .
Cl5 O6 2.8986(18) no .
Cl5 C15 3.230(3) no .
Cl7 O8 2.9518(16) no .
Cl7 C22 3.208(3) no .
Cl9 O12 2.8695(18) no .
Cl9 C37 3.172(3) no .
Cl11 O13 2.9889(16) no .
Cl11 C44 3.180(3) no .
Cl13 O15 2.9099(18) no .
Cl13 C51 3.146(3) no .
Cl15 O18 2.9808(16) no .
Cl15 C58 3.141(3) no .
O1 C3 2.947(3) no .
O1 C7 3.590(3) no .
O1 C8 3.548(3) no .
O1 C22 3.513(3) no .
O1 C29 3.490(4) no .
O2 C7 2.722(3) no .
O2 C8 3.485(3) no .
O2 C22 3.586(3) no .
O3 C1 3.505(3) no .
O3 C10 2.960(3) no .
O3 C14 3.559(3) no .
O3 C15 3.587(3) no .
O3 C32 3.299(4) no .
O4 C1 3.557(3) no .
O4 C14 2.759(3) no .
O4 C15 3.542(3) no .
O4 C36 3.407(4) no .
O5 C8 3.554(3) no .
O5 C21 2.708(3) no .
O5 C22 3.563(3) no .
O6 C17 2.952(3) no .
O6 C21 3.593(4) no .
O6 C22 3.527(3) no .
O6 C33 3.418(4) no .
O7 C1 3.538(3) no .
O7 C15 3.543(3) no .
O7 C28 2.738(3) no .
O7 C29 3.364(3) no .
O8 C1 3.543(3) no .
O8 C15 3.534(3) no .
O8 C24 2.990(3) no .
O8 C28 3.573(3) no .
O8 C33 3.331(4) no .
O11 C43 2.782(3) no .
O11 C44 3.594(3) no .
O11 C58 3.444(3) no .
O11 C68 3.472(4) no .
O12 C39 2.936(3) no .
O12 C43 3.570(4) no .
O12 C58 3.412(3) no .
O12 C72 3.324(4) no .
O13 C46 3.000(3) no .
O13 C50 3.529(3) no .
O13 C51 3.512(3) no .
O14 C37 3.582(3) no .
O14 C46 3.566(3) no .
O14 C50 2.808(3) no .
O14 C51 3.524(3) no .
O14 C69 3.228(4) no .
O15 C44 3.481(3) no .
O15 C53 2.968(3) no .
O15 C57 3.543(3) no .
O15 C65 3.328(4) no .
O16 C44 3.504(3) no .
O16 C53 3.589(3) no .
O16 C57 2.778(3) no .
O17 C37 3.464(3) no .
O17 C51 3.570(3) no .
O17 C60 3.554(3) no .
O17 C64 2.820(3) no .
O17 C68 3.218(4) no .
O18 C37 3.468(3) no .
O18 C51 3.562(3) no .
O18 C60 2.985(3) no .
O18 C64 3.530(4) no .
O18 C72 3.390(4) no .
C2 C5 2.804(4) no .
C3 C6 2.756(4) no .
C4 C7 2.766(4) no .
C9 C12 2.805(4) no .
C10 C13 2.754(4) no .
C11 C14 2.773(4) no .
C16 C19 2.812(4) no .
C17 C20 2.755(4) no .
C18 C21 2.768(4) no .
C23 C26 2.806(4) no .
C24 C27 2.760(4) no .
C25 C28 2.766(4) no .
C38 C41 2.810(4) no .
C39 C42 2.757(4) no .
C40 C43 2.764(4) no .
C45 C48 2.802(4) no .
C46 C49 2.758(4) no .
C47 C50 2.764(4) no .
C52 C55 2.806(4) no .
C53 C56 2.750(4) no .
C54 C57 2.768(4) no .
C59 C62 2.798(4) no .
C60 C63 2.763(4) no .
C61 C64 2.771(4) no .
Cl1 Cl2 3.3902(10) no 1_455
Cl2 Cl1 3.3902(10) no 1_655
Cl2 C73 3.582(12) no 2_677
Cl4 C35 3.590(3) no 2_566
Cl5 Cl6 3.3102(10) no 1_655
Cl6 Cl5 3.3102(10) no 1_455
Cl9 Cl10 3.4177(9) no 1_455
Cl10 Cl9 3.4177(9) no 1_655
Cl10 C29 3.579(3) no 2_677
Cl13 Cl14 3.2651(10) no 1_655
Cl13 C34 3.571(3) no 2_676
Cl14 Cl13 3.2651(10) no 1_455
Cl16 C57 3.597(3) no 1_655
O1 C41 3.467(3) no 2_677
O2 C61 3.576(3) no 1_445
O2 C62 3.520(3) no 1_445
O3 C34 3.579(3) no 1_455
O4 C62 3.298(4) no 1_445
O5 C47 3.257(3) no .
O6 C54 3.567(3) no 2_576
O6 C55 3.286(3) no 2_576
O7 C47 3.217(3) no .
O7 C48 3.262(4) no .
O8 C31 3.466(3) no 1_655
O9 C48 3.594(3) no .
O11 C25 3.463(3) no .
O11 C26 3.479(3) no .
O13 C24 3.546(4) no .
O13 C25 3.137(4) no .
O13 C26 3.585(4) no .
O18 C11 3.207(4) no 1_665
C2 C40 3.398(4) no 2_677
C2 C61 3.584(4) no 1_445
C3 C40 3.483(4) no 2_677
C3 C41 3.547(4) no 2_677
C5 C71 3.596(6) no 1_545
C6 C71 3.532(6) no 1_545
C10 C35 3.597(4) no 1_455
C10 C59 3.574(4) no 1_445
C10 C60 3.575(4) no 1_445
C11 O18 3.207(4) no 1_445
C11 C58 3.567(4) no 1_445
C11 C59 3.580(4) no 1_445
C13 C64 3.577(4) no 1_445
C14 C63 3.491(4) no 1_445
C14 C64 3.576(4) no 1_445
C16 C54 3.412(4) no 2_576
C17 C54 3.558(4) no 2_576
C21 C34 3.532(4) no 1_455
C24 O13 3.546(4) no .
C25 O11 3.463(3) no .
C25 O13 3.137(4) no .
C26 O11 3.479(3) no .
C26 O13 3.585(4) no .
C28 C50 3.574(4) no .
C29 Cl10 3.579(3) no 2_677
C31 O8 3.466(3) no 1_455
C34 Cl13 3.571(3) no 2_676
C34 O3 3.579(3) no 1_655
C34 C21 3.532(4) no 1_655
C35 Cl4 3.590(3) no 2_566
C35 C10 3.597(4) no 1_655
C40 C2 3.398(4) no 2_677
C40 C3 3.483(4) no 2_677
C41 O1 3.467(3) no 2_677
C41 C3 3.547(4) no 2_677
C47 O5 3.257(3) no .
C47 O7 3.217(3) no .
C48 O7 3.262(4) no .
C48 O9 3.594(3) no .
C50 C28 3.574(4) no .
C54 O6 3.567(3) no 2_576
C54 C16 3.412(4) no 2_576
C54 C17 3.558(4) no 2_576
C55 O6 3.286(3) no 2_576
C57 Cl16 3.597(3) no 1_455
C58 C11 3.567(4) no 1_665
C59 C10 3.574(4) no 1_665
C59 C11 3.580(4) no 1_665
C60 C10 3.575(4) no 1_665
C61 O2 3.576(3) no 1_665
C61 C2 3.584(4) no 1_665
C62 O2 3.520(3) no 1_665
C62 O4 3.298(4) no 1_665
C63 C14 3.491(4) no 1_665
C64 C13 3.577(4) no 1_665
C64 C14 3.576(4) no 1_665
C71 C5 3.596(6) no 1_565
C71 C6 3.532(6) no 1_565
C73 Cl2 3.582(12) no 2_677
Ru1 H29A 3.4392 no .
Ru1 H29B 3.4842 no .
Ru1 H32A 3.3374 no .
Ru2 H33A 3.3225 no .
Ru2 H36A 3.4721 no .
Ru2 H36B 3.5358 no .
Ru3 H65A 3.3349 no .
Ru3 H65B 3.5865 no .
Ru3 H68B 3.1802 no .
Ru4 H69A 3.1873 no .
Cl1 H4 2.7341 no .
Cl1 H29B 3.4891 no .
Cl2 H5 2.8200 no .
Cl2 H7 2.7772 no .
Cl3 H11 2.7447 no .
Cl3 H32A 3.2010 no .
Cl4 H12 2.8241 no .
Cl4 H14 2.7755 no .
Cl5 H18 2.7303 no .
Cl5 H33B 3.1066 no .
Cl6 H19 2.8298 no .
Cl6 H21 2.7674 no .
Cl7 H25 2.7469 no .
Cl7 H33A 2.9538 no .
Cl8 H26 2.8165 no .
Cl8 H28 2.7910 no .
Cl9 H40 2.7444 no .
Cl10 H41 2.8089 no .
Cl10 H43 2.7953 no .
Cl11 H47 2.7501 no .
Cl12 H48 2.8107 no .
Cl12 H50 2.7977 no .
Cl13 H54 2.7658 no .
Cl13 H65A 3.3773 no .
Cl14 H55 2.8124 no .
Cl14 H57 2.7801 no .
Cl15 H61 2.7516 no .
Cl16 H62 2.8181 no .
Cl16 H64 2.7945 no .
O1 H29B 3.0834 no .
O2 H7 2.3907 no .
O2 H36B 3.2305 no .
O3 H32A 2.7327 no .
O4 H14 2.4528 no .
O4 H36A 2.9565 no .
O5 H21 2.3693 no .
O5 H32B 3.4284 no .
O6 H33A 3.5071 no .
O6 H33B 3.1855 no .
O7 H28 2.4302 no .
O7 H29A 2.8949 no .
O8 H33A 2.7450 no .
O9 H30A 2.6839 no .
O9 H30B 3.1893 no .
O9 H31A 2.8671 no .
O9 H31B 3.1629 no .
O10 H34A 2.7128 no .
O10 H34B 3.1693 no .
O10 H35A 2.7836 no .
O10 H35B 3.1679 no .
O11 H43 2.4982 no .
O11 H68A 3.4515 no .
O11 H68B 3.3179 no .
O13 H65B 3.3256 no .
O14 H50 2.5690 no .
O14 H69A 2.5251 no .
O15 H65A 2.7833 no .
O16 H57 2.5085 no .
O17 H64 2.5914 no .
O17 H68B 2.5324 no .
O19 H66A 2.7387 no .
O19 H66B 3.1893 no .
O19 H67A 2.7856 no .
O19 H67B 3.1823 no .
C1 H7 2.5981 no .
C2 H4 3.2738 no .
C3 H5 3.2688 no .
C3 H7 3.2605 no .
C5 H7 3.2576 no .
C6 H4 3.2361 no .
C7 H5 3.2626 no .
C8 H14 2.5985 no .
C9 H11 3.2914 no .
C10 H12 3.2588 no .
C10 H14 3.2612 no .
C12 H14 3.2567 no .
C13 H11 3.2434 no .
C14 H12 3.2602 no .
C15 H21 2.5917 no .
C16 H18 3.2784 no .
C17 H19 3.2715 no .
C17 H21 3.2587 no .
C19 H21 3.2595 no .
C20 H18 3.2431 no .
C21 H19 3.2644 no .
C22 H28 2.5903 no .
C23 H25 3.2776 no .
C24 H26 3.2631 no .
C24 H28 3.2603 no .
C26 H28 3.2586 no .
C27 H25 3.2451 no .
C28 H26 3.2625 no .
C29 H31A 2.6987 no .
C29 H31B 3.2081 no .
C29 H32A 3.0127 no .
C29 H32B 3.0446 no .
C30 H32A 3.1899 no .
C30 H32B 2.8781 no .
C31 H29A 3.2157 no .
C31 H29B 2.6782 no .
C32 H29A 3.1732 no .
C32 H29B 2.8305 no .
C32 H30A 2.7480 no .
C32 H30B 3.2490 no .
C33 H35A 2.6898 no .
C33 H35B 3.2181 no .
C33 H36A 3.0764 no .
C33 H36B 2.9738 no .
C34 H36A 3.1885 no .
C34 H36B 2.7788 no .
C35 H33A 3.2067 no .
C35 H33B 2.7248 no .
C36 H33A 3.1279 no .
C36 H33B 2.9045 no .
C36 H34A 2.6920 no .
C36 H34B 3.2215 no .
C37 H43 2.6142 no .
C38 H40 3.2695 no .
C39 H41 3.2705 no .
C39 H43 3.2599 no .
C41 H43 3.2640 no .
C42 H40 3.2398 no .
C43 H41 3.2683 no .
C44 H50 2.6075 no .
C45 H47 3.2757 no .
C46 H48 3.2635 no .
C46 H50 3.2580 no .
C48 H50 3.2580 no .
C49 H47 3.2407 no .
C50 H48 3.2626 no .
C51 H57 2.6024 no .
C52 H54 3.2763 no .
C53 H55 3.2683 no .
C53 H57 3.2571 no .
C55 H57 3.2621 no .
C56 H54 3.2406 no .
C57 H55 3.2668 no .
C58 H64 2.6183 no .
C59 H61 3.2703 no .
C60 H62 3.2635 no .
C60 H64 3.2678 no .
C62 H64 3.2650 no .
C63 H61 3.2462 no .
C64 H62 3.2689 no .
C65 H67A 2.6748 no .
C65 H67B 3.2093 no .
C65 H68A 2.9701 no .
C65 H68B 3.0835 no .
C66 H68A 2.7709 no .
C66 H68B 3.1855 no .
C67 H65A 2.7184 no .
C67 H65B 3.1924 no .
C68 H65A 2.9113 no .
C68 H65B 3.1275 no .
C68 H66A 2.6890 no .
C68 H66B 3.2181 no .
C71 H69A 3.1418 no .
C71 H69B 2.7860 no .
C72 H69A 3.0922 no .
C72 H69B 2.9794 no .
C73 H69A 3.1303 no .
C73 H69B 3.1782 no .
H4 H5 2.3382 no .
H11 H12 2.3325 no .
H14 H36A 3.5017 no .
H18 H19 2.3434 no .
H25 H26 2.3349 no .
H28 H29A 3.1137 no .
H29A H30A 2.3261 no .
H29A H30B 2.5347 no .
H29B H30A 2.8827 no .
H29B H30B 2.3200 no .
H29B H31A 2.6701 no .
H29B H32A 3.2166 no .
H30A H31A 2.8943 no .
H30A H31B 2.3358 no .
H30A H32B 2.9160 no .
H30B H31A 2.3314 no .
H30B H31B 2.5639 no .
H31A H32A 2.2590 no .
H31A H32B 2.8388 no .
H31B H32A 2.6278 no .
H31B H32B 2.2560 no .
H33A H34A 2.2988 no .
H33A H34B 2.5505 no .
H33A H36B 3.5431 no .
H33B H34A 2.8684 no .
H33B H34B 2.2946 no .
H33B H35A 2.7072 no .
H33B H36A 3.3900 no .
H34A H35A 2.8924 no .
H34A H35B 2.3358 no .
H34A H36B 2.7725 no .
H34B H35A 2.3358 no .
H34B H35B 2.5470 no .
H35A H36A 2.2793 no .
H35A H36B 2.8568 no .
H35B H36A 2.5847 no .
H35B H36B 2.2741 no .
H40 H41 2.3361 no .
H47 H48 2.3321 no .
H50 H69A 3.4000 no .
H54 H55 2.3426 no .
H61 H62 2.3411 no .
H64 H68B 3.5941 no .
H65A H66A 2.8717 no .
H65A H66B 2.2973 no .
H65A H67A 2.6960 no .
H65A H68B 3.4060 no .
H65B H66A 2.3028 no .
H65B H66B 2.5563 no .
H65B H68A 3.5362 no .
H66A H67A 2.8779 no .
H66A H67B 2.3190 no .
H66A H68A 2.7631 no .
H66B H67A 2.3172 no .
H66B H67B 2.5287 no .
H67A H68A 2.8538 no .
H67A H68B 2.2753 no .
H67B H68A 2.2711 no .
H67B H68B 2.5737 no .
Cl1 H41 3.4923 no 2_677
Cl2 H5 3.2651 no 2_667
Cl2 H31A 3.5846 no 1_655
Cl3 H7 3.4640 no 1_455
Cl3 H36B 3.1408 no 1_455
Cl4 H35A 2.9183 no 2_566
Cl4 H35B 3.3905 no 2_566
Cl5 H66B 3.1810 no 2_676
Cl5 H67A 3.5753 no 2_676
Cl6 H19 3.2968 no 2_476
Cl6 H33B 3.2339 no 1_455
Cl6 H65A 3.4462 no 2_576
Cl6 H65B 3.3993 no 1_455
Cl6 H66A 3.4578 no 1_455
Cl6 H66B 3.3793 no 1_455
Cl6 H66B 3.0437 no 2_576
Cl7 H21 3.5424 no 1_655
Cl7 H32B 3.2000 no 1_655
Cl7 H48 3.4207 no 1_655
Cl7 H65B 2.9997 no .
Cl8 H30B 3.2083 no 2_577
Cl9 H30B 2.8068 no 2_577
Cl9 H31A 3.1180 no 2_577
Cl10 H29A 3.5376 no 2_677
Cl10 H29B 2.9346 no 2_677
Cl10 H30B 3.4051 no 2_677
Cl10 H50 2.8767 no 1_655
Cl11 H18 3.0121 no 2_576
Cl11 H19 3.3732 no 2_576
Cl11 H67B 2.8785 no 1_455
Cl12 H25 3.3857 no 1_455
Cl12 H26 3.4268 no 1_455
Cl12 H29A 3.1021 no .
Cl12 H30A 3.2147 no .
Cl12 H43 3.4989 no 1_455
Cl13 H12 3.4053 no 1_665
Cl13 H34B 2.7908 no 2_676
Cl13 H35A 3.0660 no 2_676
Cl14 H33B 3.4468 no 2_576
Cl14 H35A 2.9288 no 2_576
Cl14 H64 3.0479 no 1_455
Cl14 H67A 3.1119 no 1_455
Cl15 H4 3.0305 no 2_677
Cl15 H5 3.1022 no 2_677
Cl16 H11 3.3820 no 1_765
Cl16 H14 3.5639 no 1_665
Cl16 H36A 2.8639 no 1_665
Cl16 H57 3.4634 no 1_655
O1 H40 3.5149 no 2_677
O1 H41 2.8139 no 2_677
O1 H61 3.5927 no 1_445
O2 H31B 3.2264 no 1_655
O2 H61 3.0406 no 1_445
O2 H62 2.9366 no 1_445
O3 H34A 2.6577 no 1_455
O4 H54 3.4704 no 2_576
O4 H55 2.9707 no 2_576
O4 H62 3.1105 no 1_445
O5 H34A 3.0418 no 1_455
O5 H34B 3.4561 no 1_455
O5 H47 2.4939 no .
O5 H48 3.5005 no .
O6 H54 3.3106 no 2_576
O6 H55 2.7695 no 2_576
O7 H41 3.2381 no 2_677
O7 H47 3.2531 no .
O7 H48 3.3255 no .
O8 H31B 2.6390 no 1_655
O8 H32B 2.9638 no 1_655
O9 H48 2.8431 no .
O10 H32B 3.4785 no 1_655
O10 H55 3.2473 no 2_576
O11 H25 2.9343 no .
O11 H26 2.9920 no .
O13 H25 3.0709 no .
O16 H11 3.2524 no 1_665
O16 H12 3.5654 no 1_665
O18 H11 2.8627 no 1_665
O19 H25 3.1410 no .
C1 H31B 3.4803 no 1_655
C1 H40 3.2953 no 2_677
C1 H41 3.4552 no 2_677
C1 H61 2.8521 no 1_445
C2 H40 3.0851 no 2_677
C2 H61 2.6587 no 1_445
C3 H40 3.5520 no 2_677
C3 H61 3.1048 no 1_445
C4 H4 3.5695 no 2_567
C6 H31A 3.3916 no 1_655
C7 H31A 2.8440 no 1_655
C7 H40 3.3032 no 2_677
C7 H61 3.1225 no 1_445
C8 H34A 3.1929 no 1_455
C8 H35B 3.5493 no 1_455
C8 H54 3.4971 no 2_576
C9 H34A 3.4574 no 1_455
C9 H35B 2.7851 no 1_455
C10 H35B 2.7635 no 1_455
C10 H36B 3.2270 no 1_455
C11 H35B 2.9812 no 1_455
C11 H36B 3.4592 no 1_455
C12 H35B 3.1659 no 1_455
C13 H35B 3.1711 no 1_455
C13 H64 3.4675 no 1_445
C14 H35B 2.9996 no 1_455
C14 H54 3.3117 no 2_576
C15 H34B 3.5872 no 1_455
C15 H47 2.8335 no .
C15 H54 3.1859 no 2_576
C15 H55 3.5190 no 2_576
C16 H34B 3.4297 no 1_455
C16 H47 2.9479 no .
C16 H54 3.2076 no 2_576
C18 H18 3.3089 no 2_576
C19 H65A 3.3560 no 2_576
C19 H66B 3.2970 no 1_455
C20 H34B 3.4584 no 1_455
C20 H66A 3.1242 no 1_455
C20 H66B 3.2137 no 1_455
C21 H34B 2.8326 no 1_455
C21 H47 3.0306 no .
C21 H54 3.5519 no 2_576
C21 H66A 3.2254 no 1_455
C22 H31B 2.8434 no 1_655
C23 H30A 3.2803 no 1_655
C23 H31B 2.9646 no 1_655
C24 H30A 2.9642 no 1_655
C24 H31B 3.4369 no 1_655
C25 H30A 3.0581 no 1_655
C25 H48 3.4412 no 1_655
C26 H30A 3.4033 no 1_655
C27 H50 3.5915 no .
C28 H31B 3.5371 no 1_655
C28 H41 3.5653 no 2_677
C29 H41 3.0732 no 2_677
C29 H48 2.9649 no .
C30 H40 3.3500 no 2_577
C30 H48 3.2268 no .
C31 H7 3.1120 no 1_455
C31 H40 2.8372 no 2_577
C32 H7 3.5243 no 1_455
C32 H33A 3.3715 no 1_455
C32 H34A 3.1933 no 1_455
C33 H21 3.1800 no 1_655
C33 H32B 3.1539 no 1_655
C34 H21 2.9815 no 1_655
C34 H32B 3.3936 no 1_655
C34 H54 3.0672 no 2_676
C35 H54 3.4790 no 2_676
C36 H55 3.5881 no 2_576
C36 H62 2.9977 no 1_445
C37 H26 3.0154 no .
C38 H26 2.8926 no .
C39 H26 3.3027 no .
C39 H30B 3.5904 no 2_577
C40 H28 3.5137 no 2_677
C40 H30B 3.5400 no 2_577
C40 H31A 3.4192 no 2_577
C40 H31B 3.3698 no 2_577
C41 H28 3.1930 no 2_677
C41 H29A 3.5970 no 2_677
C41 H29B 3.2998 no 2_677
C43 H26 3.3528 no .
C43 H69A 3.5226 no 1_655
C45 H67B 3.4310 no 1_455
C45 H68A 2.8831 no 1_455
C46 H66A 3.4460 no 1_455
C46 H67B 2.9996 no 1_455
C46 H68A 2.9943 no 1_455
C47 H66A 3.0738 no 1_455
C47 H67B 3.5911 no 1_455
C47 H68A 3.1650 no 1_455
C48 H25 3.3162 no 1_455
C48 H29A 3.0238 no .
C48 H30A 3.4659 no .
C48 H68A 3.2855 no 1_455
C49 H25 3.4272 no 1_455
C49 H28 3.4219 no .
C49 H29A 3.3376 no .
C49 H68A 3.2198 no 1_455
C50 H43 3.5170 no 1_455
C50 H68A 2.9980 no 1_455
C51 H12 3.3923 no 1_665
C52 H12 3.2063 no 1_665
C53 H12 3.1984 no 1_665
C53 H34B 3.4380 no 2_676
C54 H14 3.2183 no 2_576
C54 H34B 3.1251 no 2_676
C55 H14 3.1384 no 2_576
C56 H67A 3.1927 no 1_455
C57 H67A 2.9501 no 1_455
C57 H67B 3.5333 no 1_455
C58 H11 3.5275 no 1_665
C59 H69B 2.9156 no 1_655
C60 H69B 2.9643 no 1_655
C61 H69B 3.2013 no 1_655
C62 H36A 3.3581 no 1_665
C62 H36B 3.3550 no 1_665
C62 H69B 3.3851 no 1_655
C63 H14 3.4993 no 1_665
C63 H36A 3.5331 no 1_665
C63 H69B 3.3209 no 1_655
C64 H57 3.5676 no 1_655
C64 H69B 3.0928 no 1_655
C65 H19 3.2492 no 2_576
C67 H57 3.2404 no 1_655
C69 H43 3.4928 no 1_455
C70 H4 3.3522 no 2_577
C70 H43 3.4956 no 1_455
H4 Cl15 3.0305 no 2_677
H4 C4 3.5695 no 2_567
H4 C70 3.3522 no 2_577
H4 H4 3.2124 no 2_567
H5 Cl2 3.2651 no 2_667
H5 Cl15 3.1022 no 2_677
H7 Cl3 3.4640 no 1_655
H7 C31 3.1120 no 1_655
H7 C32 3.5243 no 1_655
H7 H31A 2.4344 no 1_655
H7 H31B 3.1826 no 1_655
H7 H32A 2.9886 no 1_655
H7 H40 3.5463 no 2_677
H7 H61 3.3745 no 1_445
H7 H62 3.4872 no 1_445
H11 Cl16 3.3820 no 1_345
H11 O16 3.2524 no 1_445
H11 O18 2.8627 no 1_445
H11 C58 3.5275 no 1_445
H11 H35B 3.5342 no 1_455
H11 H36B 3.4630 no 1_455
H12 Cl13 3.4053 no 1_445
H12 O16 3.5654 no 1_445
H12 C51 3.3923 no 1_445
H12 C52 3.2063 no 1_445
H12 C53 3.1984 no 1_445
H14 Cl16 3.5639 no 1_445
H14 C54 3.2183 no 2_576
H14 C55 3.1384 no 2_576
H14 C63 3.4993 no 1_445
H14 H35B 3.5610 no 1_455
H14 H54 2.9193 no 2_576
H14 H55 2.7949 no 2_576
H18 Cl11 3.0121 no 2_576
H18 C18 3.3089 no 2_576
H18 H18 3.1673 no 2_576
H18 H66B 3.4256 no 2_676
H18 H67B 2.9680 no 2_676
H19 Cl6 3.2968 no 2_476
H19 Cl11 3.3732 no 2_576
H19 C65 3.2492 no 2_576
H19 H65A 2.8148 no 2_576
H19 H65B 2.8226 no 2_576
H19 H66B 3.3343 no 1_455
H21 Cl7 3.5424 no 1_455
H21 C33 3.1800 no 1_455
H21 C34 2.9815 no 1_455
H21 H33A 2.7769 no 1_455
H21 H33B 3.3319 no 1_455
H21 H34A 2.9809 no 1_455
H21 H34B 2.5091 no 1_455
H21 H47 2.8932 no .
H21 H66A 3.3386 no 1_455
H25 Cl12 3.3857 no 1_655
H25 O11 2.9343 no .
H25 O13 3.0709 no .
H25 O19 3.1410 no .
H25 C48 3.3162 no 1_655
H25 C49 3.4272 no 1_655
H25 H30A 3.4278 no 1_655
H25 H48 3.0631 no 1_655
H25 H68A 3.3937 no .
H26 Cl12 3.4268 no 1_655
H26 O11 2.9920 no .
H26 C37 3.0154 no .
H26 C38 2.8926 no .
H26 C39 3.3027 no .
H26 C43 3.3528 no .
H28 C40 3.5137 no 2_677
H28 C41 3.1930 no 2_677
H28 C49 3.4219 no .
H28 H40 3.3185 no 2_677
H28 H41 2.7469 no 2_677
H29A Cl10 3.5376 no 2_677
H29A Cl12 3.1021 no .
H29A C41 3.5970 no 2_677
H29A C48 3.0238 no .
H29A C49 3.3376 no .
H29A H41 2.7561 no 2_677
H29A H48 2.5339 no .
H29B Cl10 2.9346 no 2_677
H29B C41 3.2998 no 2_677
H29B H41 2.5453 no 2_677
H30A Cl12 3.2147 no .
H30A C23 3.2803 no 1_455
H30A C24 2.9642 no 1_455
H30A C25 3.0581 no 1_455
H30A C26 3.4033 no 1_455
H30A C48 3.4659 no .
H30A H25 3.4278 no 1_455
H30A H48 2.6374 no .
H30B Cl8 3.2083 no 2_577
H30B Cl9 2.8068 no 2_577
H30B Cl10 3.4051 no 2_677
H30B C39 3.5904 no 2_577
H30B C40 3.5400 no 2_577
H30B H40 2.9862 no 2_577
H31A Cl2 3.5846 no 1_455
H31A Cl9 3.1180 no 2_577
H31A C6 3.3916 no 1_455
H31A C7 2.8440 no 1_455
H31A C40 3.4192 no 2_577
H31A H7 2.4344 no 1_455
H31A H40 2.5919 no 2_577
H31B O2 3.2264 no 1_455
H31B O8 2.6390 no 1_455
H31B C1 3.4803 no 1_455
H31B C22 2.8434 no 1_455
H31B C23 2.9646 no 1_455
H31B C24 3.4369 no 1_455
H31B C28 3.5371 no 1_455
H31B C40 3.3698 no 2_577
H31B H7 3.1826 no 1_455
H31B H40 2.4283 no 2_577
H32A H7 2.9886 no 1_455
H32A H33A 3.5049 no 1_455
H32A H34A 2.8231 no 1_455
H32A H36B 3.4195 no 1_455
H32B Cl7 3.2000 no 1_455
H32B O8 2.9638 no 1_455
H32B O10 3.4785 no 1_455
H32B C33 3.1539 no 1_455
H32B C34 3.3936 no 1_455
H32B H33A 2.4594 no 1_455
H32B H34A 2.7692 no 1_455
H32B H48 3.4252 no .
H33A C32 3.3715 no 1_655
H33A H21 2.7769 no 1_655
H33A H32A 3.5049 no 1_655
H33A H32B 2.4594 no 1_655
H33B Cl6 3.2339 no 1_655
H33B Cl14 3.4468 no 2_576
H33B H21 3.3319 no 1_655
H33B H55 3.3504 no 2_576
H34A O3 2.6577 no 1_655
H34A O5 3.0418 no 1_655
H34A C8 3.1929 no 1_655
H34A C9 3.4574 no 1_655
H34A C32 3.1933 no 1_655
H34A H21 2.9809 no 1_655
H34A H32A 2.8231 no 1_655
H34A H32B 2.7692 no 1_655
H34A H54 3.1957 no 2_676
H34B Cl13 2.7908 no 2_676
H34B O5 3.4561 no 1_655
H34B C15 3.5872 no 1_655
H34B C16 3.4297 no 1_655
H34B C20 3.4584 no 1_655
H34B C21 2.8326 no 1_655
H34B C53 3.4380 no 2_676
H34B C54 3.1251 no 2_676
H34B H21 2.5091 no 1_655
H34B H54 2.3610 no 2_676
H35A Cl4 2.9183 no 2_566
H35A Cl13 3.0660 no 2_676
H35A Cl14 2.9288 no 2_576
H35A H54 3.5688 no 2_676
H35B Cl4 3.3905 no 2_566
H35B C8 3.5493 no 1_655
H35B C9 2.7851 no 1_655
H35B C10 2.7635 no 1_655
H35B C11 2.9812 no 1_655
H35B C12 3.1659 no 1_655
H35B C13 3.1711 no 1_655
H35B C14 2.9996 no 1_655
H35B H11 3.5342 no 1_655
H35B H14 3.5610 no 1_655
H35B H54 3.2426 no 2_676
H36A Cl16 2.8639 no 1_445
H36A C62 3.3581 no 1_445
H36A C63 3.5331 no 1_445
H36A H55 3.0729 no 2_576
H36A H62 2.7239 no 1_445
H36B Cl3 3.1408 no 1_655
H36B C10 3.2270 no 1_655
H36B C11 3.4592 no 1_655
H36B C62 3.3550 no 1_445
H36B H11 3.4630 no 1_655
H36B H32A 3.4195 no 1_655
H36B H62 2.4510 no 1_445
H40 O1 3.5149 no 2_677
H40 C1 3.2953 no 2_677
H40 C2 3.0851 no 2_677
H40 C3 3.5520 no 2_677
H40 C7 3.3032 no 2_677
H40 C30 3.3500 no 2_577
H40 C31 2.8372 no 2_577
H40 H7 3.5463 no 2_677
H40 H28 3.3185 no 2_677
H40 H30B 2.9862 no 2_577
H40 H31A 2.5919 no 2_577
H40 H31B 2.4283 no 2_577
H41 Cl1 3.4923 no 2_677
H41 O1 2.8139 no 2_677
H41 O7 3.2381 no 2_677
H41 C1 3.4552 no 2_677
H41 C28 3.5653 no 2_677
H41 C29 3.0732 no 2_677
H41 H28 2.7469 no 2_677
H41 H29A 2.7561 no 2_677
H41 H29B 2.5453 no 2_677
H43 Cl12 3.4989 no 1_655
H43 C50 3.5170 no 1_655
H43 C69 3.4928 no 1_655
H43 C70 3.4956 no 1_655
H43 H50 3.0422 no 1_655
H43 H69A 2.8117 no 1_655
H47 O5 2.4939 no .
H47 O7 3.2531 no .
H47 C15 2.8335 no .
H47 C16 2.9479 no .
H47 C21 3.0306 no .
H47 H21 2.8932 no .
H47 H66A 2.8190 no 1_455
H48 Cl7 3.4207 no 1_455
H48 O5 3.5005 no .
H48 O7 3.3255 no .
H48 O9 2.8431 no .
H48 C25 3.4412 no 1_455
H48 C29 2.9649 no .
H48 C30 3.2268 no .
H48 H25 3.0631 no 1_455
H48 H29A 2.5339 no .
H48 H30A 2.6374 no .
H48 H32B 3.4252 no .
H50 Cl10 2.8767 no 1_455
H50 C27 3.5915 no .
H50 H43 3.0422 no 1_455
H50 H68A 3.4726 no 1_455
H54 O4 3.4704 no 2_576
H54 O6 3.3106 no 2_576
H54 C8 3.4971 no 2_576
H54 C14 3.3117 no 2_576
H54 C15 3.1859 no 2_576
H54 C16 3.2076 no 2_576
H54 C21 3.5519 no 2_576
H54 C34 3.0672 no 2_676
H54 C35 3.4790 no 2_676
H54 H14 2.9193 no 2_576
H54 H34A 3.1957 no 2_676
H54 H34B 2.3610 no 2_676
H54 H35A 3.5688 no 2_676
H54 H35B 3.2426 no 2_676
H55 O4 2.9707 no 2_576
H55 O6 2.7695 no 2_576
H55 O10 3.2473 no 2_576
H55 C15 3.5190 no 2_576
H55 C36 3.5881 no 2_576
H55 H14 2.7949 no 2_576
H55 H33B 3.3504 no 2_576
H55 H36A 3.0729 no 2_576
H57 Cl16 3.4634 no 1_455
H57 C64 3.5676 no 1_455
H57 C67 3.2404 no 1_455
H57 H64 3.0242 no 1_455
H57 H67A 2.6198 no 1_455
H57 H67B 3.2332 no 1_455
H57 H68B 3.0705 no 1_455
H61 O1 3.5927 no 1_665
H61 O2 3.0406 no 1_665
H61 C1 2.8521 no 1_665
H61 C2 2.6587 no 1_665
H61 C3 3.1048 no 1_665
H61 C7 3.1225 no 1_665
H61 H7 3.3745 no 1_665
H62 O2 2.9366 no 1_665
H62 O4 3.1105 no 1_665
H62 C36 2.9977 no 1_665
H62 H7 3.4872 no 1_665
H62 H36A 2.7239 no 1_665
H62 H36B 2.4510 no 1_665
H64 Cl14 3.0479 no 1_655
H64 C13 3.4675 no 1_665
H64 H57 3.0242 no 1_655
H64 H69B 3.5825 no 1_655
H65A Cl6 3.4462 no 2_576
H65A C19 3.3560 no 2_576
H65A H19 2.8148 no 2_576
H65B Cl6 3.3993 no 1_655
H65B Cl7 2.9997 no .
H65B H19 2.8226 no 2_576
H66A Cl6 3.4578 no 1_655
H66A C20 3.1242 no 1_655
H66A C21 3.2254 no 1_655
H66A C46 3.4460 no 1_655
H66A C47 3.0738 no 1_655
H66A H21 3.3386 no 1_655
H66A H47 2.8190 no 1_655
H66B Cl5 3.1810 no 2_676
H66B Cl6 3.3793 no 1_655
H66B Cl6 3.0437 no 2_576
H66B C19 3.2970 no 1_655
H66B C20 3.2137 no 1_655
H66B H18 3.4256 no 2_676
H66B H19 3.3343 no 1_655
H67A Cl5 3.5753 no 2_676
H67A Cl14 3.1119 no 1_655
H67A C56 3.1927 no 1_655
H67A C57 2.9501 no 1_655
H67A H57 2.6198 no 1_655
H67B Cl11 2.8785 no 1_655
H67B C45 3.4310 no 1_655
H67B C46 2.9996 no 1_655
H67B C47 3.5911 no 1_655
H67B C57 3.5333 no 1_655
H67B H18 2.9680 no 2_676
H67B H57 3.2332 no 1_655
H68A C45 2.8831 no 1_655
H68A C46 2.9943 no 1_655
H68A C47 3.1650 no 1_655
H68A C48 3.2855 no 1_655
H68A C49 3.2198 no 1_655
H68A C50 2.9980 no 1_655
H68A H25 3.3937 no .
H68A H50 3.4726 no 1_655
H68B H57 3.0705 no 1_655
H68B H69A 3.4801 no 1_655
H69A C43 3.5226 no 1_455
H69A H43 2.8117 no 1_455
H69A H68B 3.4801 no 1_455
H69B C59 2.9156 no 1_455
H69B C60 2.9643 no 1_455
H69B C61 3.2013 no 1_455
H69B C62 3.3851 no 1_455
H69B C63 3.3209 no 1_455
H69B C64 3.0928 no 1_455
H69B H64 3.5825 no 1_455
